data_7228525
loop_
_publ_author_name
'Boer\'e, Ren\'e'
'Hill, Nathan D. D.'

_publ_section_title
;
 High Z&#x2019; structures of 1,2,3,5-dithiadiazolyls and of
 1,2,3,5-diselenadiazolyls containing the first structurally characterized
 monomeric diselenadiazolyls
;
_journal_name_full CrystEngComm
_journal_paper_doi 10.1039/C7CE00863E
_journal_year 2017
_chemical_compound_source No.
_chemical_formula_moiety 'C8 H4 F3 N2 S2'
_chemical_formula_sum 'C8 H4 F3 N2 S2'
_chemical_formula_weight 249.25
_chemical_melting_point 415
_chemical_name_systematic 4-[3-(trifluoromethyl)phenyl]-3H-1,2,3,5-Dithiadiazol-3-yl
_chemical_properties_physical ', Air-sensitive,Oxygen-sensitive, Oxygen-sensitive'
_space_group_crystal_system triclinic
_space_group_IT_number 2
_space_group_name_Hall '-P 1'
_space_group_name_H-M_alt 'P -1'
_symmetry_space_group_name_Hall '-P 1'
_symmetry_space_group_name_H-M 'P -1'
_atom_sites_solution_hydrogens geom
_atom_sites_solution_primary direct
_audit_creation_date 2016-10-27
_audit_creation_method
;
Olex2 1.2
(compiled 2016.09.09 svn.r3337 for OlexSys, GUI svn.r5227)
;
_audit_update_record
;
2017-06-19 deposited with the CCDC.
2017-06-20 downloaded from the CCDC.
;
_cell_angle_alpha 108.455(2)
_cell_angle_beta 91.6884(17)
_cell_angle_gamma 98.597(2)
_cell_formula_units_Z 12
_cell_length_a 7.12511(16)
_cell_length_b 16.8803(4)
_cell_length_c 24.7194(5)
_cell_measurement_reflns_used 19598
_cell_measurement_temperature 100.00(11)
_cell_measurement_theta_max 77.3510
_cell_measurement_theta_min 5.4110
_cell_volume 2779.15(11)
_computing_cell_refinement 'CrysAlisPro 1.171.38.43 (Rigaku OD, 2015)'
_computing_data_collection 'CrysAlisPro 1.171.38.43 (Rigaku OD, 2015)'
_computing_data_reduction 'CrysAlisPro 1.171.38.43 (Rigaku OD, 2015)'
_computing_molecular_graphics 'Olex2 (Dolomanov et al., 2009)'
_computing_publication_material 'Olex2 (Dolomanov et al., 2009)'
_computing_structure_refinement 'ShelXL (Sheldrick, 2015)'
_computing_structure_solution 'ShelXT (Sheldrick, 2015)'
_diffrn_ambient_environment N~2~
_diffrn_ambient_temperature 100.00(11)
_diffrn_detector 'CCD plate'
_diffrn_detector_type 'Pilatus 200/300K'
_diffrn_measured_fraction_theta_full 0.990
_diffrn_measured_fraction_theta_max 0.964
_diffrn_measurement_details
;
List of Runs (angles in degrees, time in seconds):

  # Type    Start    End  Width  t~exp~   \w     \q     \k     \f   Frames
#--------------------------------------------------------------------------
  1  \w   -108.00 -33.00   0.50    0.75    --  -38.50 -19.00 150.00  150
  2  \w    -50.00  25.00   0.50    0.75    --  -38.50  57.00  30.00  150
  3  \w    -44.00  31.00   0.50    0.75    --  -38.50  19.00 -60.00  150
  4  \w    -44.00  31.00   0.50    0.75    --  -38.50  19.00   0.00  150
  5  \w     23.00 100.00   0.50    0.75    --   48.81-125.00 150.00  154
  6  \w     93.00 169.00   0.50    2.99    --  106.38  61.00-180.00  152
  7  \w     41.00 122.00   0.50    2.99    --  106.38-125.00 120.00  162
  8  \w     38.00 115.00   0.50    2.99    --  106.38 -15.00-120.00  154
  9  \w     42.00 111.00   0.50    2.99    --  106.38 -45.00  60.00  138
 10  \w     42.00 130.00   0.50    2.99    --  106.38 -77.00 -60.00  176
 11  \w     38.00 110.00   0.50    2.99    --  106.38 -30.00-180.00  144
 12  \w     38.00 110.00   0.50    2.99    --  106.38 -30.00   0.00  144
 13  \w     38.00 110.00   0.50    2.99    --  106.38 -30.00 -60.00  144
 14  \w     38.00 109.00   0.50    2.99    --  106.38 -94.00-150.00  142
 15  \w     38.00 109.00   0.50    2.99    --  106.38 -94.00 -60.00  142
 16  \w     38.00 109.00   0.50    2.99    --  106.38 -94.00-180.00  142
 17  \w     38.00 115.00   0.50    2.99    --  106.38 -15.00  90.00  154
 18  \w    102.00 171.00   0.50    2.99    --  106.38  45.00 120.00  138
 19  \w     38.00 115.00   0.50    2.99    --  106.38 -15.00 150.00  154
 20  \w     25.00 113.00   0.50    0.75    --   48.81  77.00 -60.00  176
 21  \w     25.00 113.00   0.50    0.75    --   48.81  77.00  30.00  176
 22  \w     25.00 113.00   0.50    0.75    --   48.81  77.00 120.00  176
 23  \w     25.00 113.00   0.50    0.75    --   48.81  77.00-120.00  176
 24  \w     83.00 171.00   0.50    2.99    --  106.38  77.00 -90.00  176
 25  \w    103.00 175.00   0.50    2.99    --  106.38  30.00-120.00  144
 26  \w     98.00 175.00   0.50    2.99    --  106.38  15.00   0.00  154
 27  \w     83.00 171.00   0.50    2.99    --  106.38  77.00   0.00  176
 28  \w     98.00 175.00   0.50    2.99    --  106.38  15.00 -60.00  154
 29  \w     93.00 169.00   0.50    2.99    --  106.38  61.00  90.00  152
 30  \w     93.00 169.00   0.50    2.99    --  106.38  61.00 150.00  152
 31  \w     83.00 171.00   0.50    2.99    --  106.38  77.00  30.00  176
 32  \w     83.00 171.00   0.50    2.99    --  106.38  77.00 -60.00  176
 33  \w     83.00 171.00   0.50    2.99    --  106.38  77.00-120.00  176
 34  \w     83.00 171.00   0.50    2.99    --  106.38  77.00 120.00  176
 35  \w     83.00 171.00   0.50    2.99    --  106.38  77.00  60.00  176
 36  \w     37.00 112.00   0.50    0.75    --   48.81  57.00   0.00  150
 37  \w     25.00 113.00   0.50    0.75    --   48.81  77.00  90.00  176
 38  \w     25.00 113.00   0.50    0.75    --   48.81  77.00-180.00  176
;
_diffrn_measurement_device 'four-circle diffractometer'
_diffrn_measurement_device_type 'SuperNova, Dual, Cu at zero, Pilatus 200/300K'
_diffrn_measurement_method '\w scans'
_diffrn_orient_matrix_type 'CrysAlisPro convention (1999,Acta A55,543-557)'
_diffrn_orient_matrix_UB_11 -0.0216779000
_diffrn_orient_matrix_UB_12 -0.0912923000
_diffrn_orient_matrix_UB_13 0.0018015000
_diffrn_orient_matrix_UB_21 0.0049648000
_diffrn_orient_matrix_UB_22 -0.0335195000
_diffrn_orient_matrix_UB_23 -0.0655143000
_diffrn_orient_matrix_UB_31 0.2182790000
_diffrn_orient_matrix_UB_32 0.0081254000
_diffrn_orient_matrix_UB_33 0.0070935000
_diffrn_radiation_monochromator mirror
_diffrn_radiation_probe x-ray
_diffrn_radiation_type CuK\a
_diffrn_radiation_wavelength 1.54184
_diffrn_reflns_av_R_equivalents 0.0622
_diffrn_reflns_av_unetI/netI 0.0432
_diffrn_reflns_Laue_measured_fraction_full 0.990
_diffrn_reflns_Laue_measured_fraction_max 0.964
_diffrn_reflns_limit_h_max 9
_diffrn_reflns_limit_h_min -7
_diffrn_reflns_limit_k_max 21
_diffrn_reflns_limit_k_min -21
_diffrn_reflns_limit_l_max 31
_diffrn_reflns_limit_l_min -31
_diffrn_reflns_number 51041
_diffrn_reflns_point_group_measured_fraction_full 0.990
_diffrn_reflns_point_group_measured_fraction_max 0.964
_diffrn_reflns_theta_full 67.500
_diffrn_reflns_theta_max 77.626
_diffrn_reflns_theta_min 3.783
_diffrn_source 'micro-focus sealed X-ray tube'
_diffrn_source_type 'SuperNova (Cu) X-ray Source'
_exptl_absorpt_coefficient_mu 5.398
_exptl_absorpt_correction_T_max 0.857
_exptl_absorpt_correction_T_min 0.625
_exptl_absorpt_correction_type gaussian
_exptl_absorpt_process_details
;
CrysAlisPro 1.171.38.43 (Rigaku Oxford Diffraction, 2015)
Numerical absorption correction based on gaussian integration over
            a multifaceted crystal model
Empirical absorption correction using spherical harmonics,
 implemented in SCALE3 ABSPACK scaling algorithm.
;
_exptl_crystal_colour 'metallic violet'
_exptl_crystal_colour_lustre metallic
_exptl_crystal_colour_primary violet
_exptl_crystal_density_diffrn 1.787
_exptl_crystal_description plate
_exptl_crystal_F_000 1500
_exptl_crystal_preparation 'Previously published.'
_exptl_crystal_recrystallization_method Sublimation
_exptl_crystal_size_max 0.244
_exptl_crystal_size_mid 0.181
_exptl_crystal_size_min 0.063
_refine_diff_density_max 0.927
_refine_diff_density_min -0.667
_refine_diff_density_rms 0.116
_refine_ls_extinction_method none
_refine_ls_goodness_of_fit_ref 1.059
_refine_ls_hydrogen_treatment constr
_refine_ls_matrix_type full
_refine_ls_number_parameters 811
_refine_ls_number_reflns 11371
_refine_ls_number_restraints 0
_refine_ls_restrained_S_all 1.059
_refine_ls_R_factor_all 0.0744
_refine_ls_R_factor_gt 0.0650
_refine_ls_shift/su_max 0.001
_refine_ls_shift/su_mean 0.000
_refine_ls_structure_factor_coef Fsqd
_refine_ls_weighting_details 'w=1/[\s^2^(Fo^2^)+(0.0605P)^2^+13.7823P] where P=(Fo^2^+2Fc^2^)/3'
_refine_ls_weighting_scheme calc
_refine_ls_wR_factor_gt 0.1609
_refine_ls_wR_factor_ref 0.1678
_reflns_Friedel_coverage 0.000
_reflns_number_gt 9705
_reflns_number_total 11371
_reflns_threshold_expression 'I > 2\s(I)'
_cod_data_source_file c7ce00863e2.cif
_cod_data_source_block 2
_cod_original_cell_volume 2779.16(12)
_cod_database_code 7228525
_chemical_oxdiff_formula 'C8 H4 F3 N2 S2'
_chemical_oxdiff_usercomment 'From a mp capillary labelled m-CF3 dimer'
_shelx_space_group_comment
;
The symmetry employed for this shelxl refinement is uniquely defined
by the following loop, which should always be used as a source of
symmetry information in preference to the above space-group names.
They are only intended as comments.
;
_reflns_odcompleteness_completeness 99.61
_reflns_odcompleteness_iscentric 1
_reflns_odcompleteness_theta 66.97
_olex2_refinement_description
;
1. Fixed Uiso
 At 1.2 times of:
  All C(H) groups
2.a Aromatic/amide H refined with riding coordinates:
 C11(H11), C13(H13), C14(H14), C15(H15), C51(H51), C53(H53), C54(H54),
 C55(H55), C41(H41), C43(H43), C44(H44), C45(H45), C22(H22), C24(H24), C25(H25),
  C26(H26), C61(H61), C63(H63), C64(H64), C65(H65), C31(H31), C33(H33),
 C34(H34), C35(H35)
;
_shelx_shelxl_version_number 2014/7
_olex2_exptl_crystal_mounting_method 'MiTeGen 100um polymer mount, with ParatoneTM oil.'
_olex2_submission_special_instructions 'No special instructions were received'
_oxdiff_exptl_absorpt_empirical_details
;
Empirical correction (ABSPACK) includes:
- Absorption correction using spherical harmonics
- Frame scaling
;
_oxdiff_exptl_absorpt_empirical_full_max 2.102
_oxdiff_exptl_absorpt_empirical_full_min 0.503

loop_
_space_group_symop_operation_xyz
'x, y, z'
'-x, -y, -z'

loop_
_atom_site_label
_atom_site_type_symbol
_atom_site_fract_x
_atom_site_fract_y
_atom_site_fract_z
_atom_site_U_iso_or_equiv
_atom_site_adp_type
_atom_site_occupancy
_atom_site_site_symmetry_order
_atom_site_calc_flag
_atom_site_refinement_flags_posn
S1 S 1.08841(16) 0.25097(7) 1.05961(4) 0.0257(2) Uani 1 1 d .
S2 S 1.04979(16) 0.12754(7) 1.00191(4) 0.0249(2) Uani 1 1 d .
F10 F 1.0651(5) 0.52496(18) 0.85605(13) 0.0411(7) Uani 1 1 d .
F11 F 1.1474(4) 0.53462(17) 0.94236(12) 0.0379(7) Uani 1 1 d .
F12 F 0.8524(4) 0.51824(17) 0.91469(13) 0.0389(7) Uani 1 1 d .
N1 N 1.0643(6) 0.2939(2) 1.01026(15) 0.0256(8) Uani 1 1 d .
N2 N 1.0208(5) 0.1565(2) 0.94482(15) 0.0240(7) Uani 1 1 d .
C1 C 1.0336(6) 0.2405(3) 0.95735(18) 0.0233(8) Uani 1 1 d .
C10 C 1.0143(6) 0.2766(3) 0.91019(17) 0.0212(8) Uani 1 1 d .
C11 C 1.0199(6) 0.3636(3) 0.92406(18) 0.0243(9) Uani 1 1 d .
H11 H 1.0329 0.3977 0.9622 0.029 Uiso 1 1 calc R
C12 C 1.0060(6) 0.3994(3) 0.88106(18) 0.0226(8) Uani 1 1 d .
C13 C 0.9857(6) 0.3497(3) 0.82381(18) 0.0253(9) Uani 1 1 d .
H13 H 0.9778 0.3742 0.7952 0.030 Uiso 1 1 calc R
C14 C 0.9774(6) 0.2624(3) 0.80989(18) 0.0243(9) Uani 1 1 d .
H14 H 0.9619 0.2281 0.7718 0.029 Uiso 1 1 calc R
C15 C 0.9924(6) 0.2265(3) 0.85296(18) 0.0231(8) Uani 1 1 d .
H15 H 0.9878 0.1683 0.8434 0.028 Uiso 1 1 calc R
C16 C 1.0169(7) 0.4939(3) 0.89806(19) 0.0267(9) Uani 1 1 d .
S9 S -0.16867(16) -0.01648(6) 0.17304(4) 0.0253(2) Uani 1 1 d .
S10 S -0.19765(17) 0.02778(7) 0.10390(4) 0.0259(2) Uani 1 1 d .
F50 F -0.0951(10) 0.2728(3) 0.41527(14) 0.105(2) Uani 1 1 d .
F51 F -0.3044(6) 0.3501(4) 0.41874(15) 0.0799(14) Uani 1 1 d .
F52 F -0.0183(6) 0.4053(2) 0.43117(13) 0.0596(10) Uani 1 1 d .
N9 N -0.1507(6) 0.0770(2) 0.22126(15) 0.0250(8) Uani 1 1 d .
N10 N -0.1824(6) 0.1274(2) 0.14368(15) 0.0257(8) Uani 1 1 d .
C5 C -0.1611(6) 0.1397(3) 0.19997(18) 0.0218(8) Uani 1 1 d .
C50 C -0.1439(6) 0.2267(3) 0.24098(18) 0.0227(8) Uani 1 1 d .
C51 C -0.1498(6) 0.2394(3) 0.29928(18) 0.0229(8) Uani 1 1 d .
H51 H -0.1665 0.1933 0.3126 0.027 Uiso 1 1 calc R
C52 C -0.1307(6) 0.3213(3) 0.33748(19) 0.0254(9) Uani 1 1 d .
C53 C -0.1064(7) 0.3906(3) 0.31786(19) 0.0262(9) Uani 1 1 d .
H53 H -0.0953 0.4452 0.3436 0.031 Uiso 1 1 calc R
C54 C -0.0990(7) 0.3781(3) 0.2599(2) 0.0286(9) Uani 1 1 d .
H54 H -0.0819 0.4244 0.2468 0.034 Uiso 1 1 calc R
C55 C -0.1169(6) 0.2966(3) 0.22145(18) 0.0253(9) Uani 1 1 d .
H55 H -0.1110 0.2884 0.1826 0.030 Uiso 1 1 calc R
C56 C -0.1341(8) 0.3361(3) 0.4003(2) 0.0331(10) Uani 1 1 d .
S7 S 0.50195(16) 0.05639(7) 0.32198(4) 0.0255(2) Uani 1 1 d .
S8 S 0.52518(16) -0.03196(7) 0.36434(4) 0.0255(2) Uani 1 1 d .
F00S F 0.2015(6) 0.4242(2) 0.5595(2) 0.0724(13) Uani 1 1 d .
F40 F 0.3567(6) 0.41132(19) 0.48646(13) 0.0483(8) Uani 1 1 d .
F41 F 0.5040(6) 0.4556(2) 0.56868(17) 0.0619(11) Uani 1 1 d .
N7 N 0.4616(6) 0.1303(2) 0.37903(15) 0.0261(8) Uani 1 1 d .
N8 N 0.4882(5) 0.0317(2) 0.42663(15) 0.0252(8) Uani 1 1 d .
C4 C 0.4598(6) 0.1076(3) 0.42700(18) 0.0240(8) Uani 1 1 d .
C40 C 0.4206(6) 0.1702(3) 0.48094(18) 0.0248(9) Uani 1 1 d .
C41 C 0.4013(7) 0.2513(3) 0.48267(18) 0.0260(9) Uani 1 1 d .
H41 H 0.4061 0.2659 0.4494 0.031 Uiso 1 1 calc R
C42 C 0.3747(6) 0.3108(3) 0.53416(19) 0.0257(9) Uani 1 1 d .
C43 C 0.3637(7) 0.2891(3) 0.58406(19) 0.0273(9) Uani 1 1 d .
H43 H 0.3447 0.3290 0.6184 0.033 Uiso 1 1 calc R
C44 C 0.3814(7) 0.2077(3) 0.58204(18) 0.0290(10) Uani 1 1 d .
H44 H 0.3756 0.1931 0.6153 0.035 Uiso 1 1 calc R
C45 C 0.4075(6) 0.1478(3) 0.53097(19) 0.0257(9) Uani 1 1 d .
H45 H 0.4163 0.0928 0.5297 0.031 Uiso 1 1 calc R
C46 C 0.3590(7) 0.3996(3) 0.5371(2) 0.0315(10) Uani 1 1 d .
S3 S 0.65851(16) 0.23511(7) 1.07683(4) 0.0255(2) Uani 1 1 d .
S4 S 0.60977(16) 0.11327(7) 1.01667(4) 0.0253(2) Uani 1 1 d .
F20 F 0.5593(5) 0.12848(19) 0.76363(11) 0.0408(7) Uani 1 1 d .
F21 F 0.5613(5) 0.2383(2) 0.73791(12) 0.0428(7) Uani 1 1 d .
F22 F 0.2975(4) 0.1671(2) 0.74834(13) 0.0496(9) Uani 1 1 d .
N3 N 0.6104(6) 0.2813(2) 1.03080(15) 0.0264(8) Uani 1 1 d .
N4 N 0.5640(6) 0.1455(2) 0.96268(15) 0.0249(8) Uani 1 1 d .
C20 C 0.5691(6) 0.2293(3) 0.97711(18) 0.0218(8) Uani 1 1 d .
C21 C 0.5286(6) 0.2662(3) 0.93188(18) 0.0223(8) Uani 1 1 d .
C22 C 0.5162(6) 0.2162(3) 0.87490(18) 0.0240(8) Uani 1 1 d .
H22 H 0.5276 0.1593 0.8654 0.029 Uiso 1 1 calc R
C23 C 0.4872(6) 0.2506(3) 0.83236(18) 0.0247(9) Uani 1 1 d .
C24 C 0.4691(6) 0.3361(3) 0.84631(19) 0.0271(9) Uani 1 1 d .
H24 H 0.4500 0.3593 0.8176 0.032 Uiso 1 1 calc R
C25 C 0.4798(6) 0.3858(3) 0.9034(2) 0.0271(9) Uani 1 1 d .
H25 H 0.4662 0.4425 0.9130 0.033 Uiso 1 1 calc R
C26 C 0.5108(6) 0.3513(3) 0.94628(19) 0.0252(9) Uani 1 1 d .
H26 H 0.5196 0.3849 0.9845 0.030 Uiso 1 1 calc R
C027 C 0.4771(7) 0.1978(3) 0.77126(19) 0.0274(9) Uani 1 1 d .
S11 S 0.75834(17) 0.95674(7) 0.90398(4) 0.0262(2) Uani 1 1 d .
S12 S 0.72848(17) 0.99504(7) 0.83228(5) 0.0267(2) Uani 1 1 d .
F60 F 0.5041(5) 0.55982(19) 0.84506(13) 0.0469(8) Uani 1 1 d .
F61 F 0.6955(5) 0.49201(19) 0.79085(13) 0.0421(7) Uani 1 1 d .
F62 F 0.4003(5) 0.4712(2) 0.76226(16) 0.0567(10) Uani 1 1 d .
N11 N 0.7273(6) 0.8559(2) 0.86761(15) 0.0243(7) Uani 1 1 d .
N12 N 0.6913(6) 0.8987(2) 0.78683(15) 0.0263(8) Uani 1 1 d .
C6 C 0.6942(6) 0.8384(3) 0.81093(18) 0.0235(8) Uani 1 1 d .
C60 C 0.6552(6) 0.7483(3) 0.77411(18) 0.0240(9) Uani 1 1 d .
C61 C 0.6202(6) 0.6842(3) 0.79861(17) 0.0225(8) Uani 1 1 d .
H61 H 0.6212 0.6980 0.8382 0.027 Uiso 1 1 calc R
C62 C 0.5838(6) 0.5999(3) 0.76419(19) 0.0242(9) Uani 1 1 d .
C63 C 0.5872(7) 0.5789(3) 0.7051(2) 0.0312(10) Uani 1 1 d .
H63 H 0.5666 0.5224 0.6821 0.037 Uiso 1 1 calc R
C64 C 0.6212(7) 0.6421(3) 0.6808(2) 0.0312(10) Uani 1 1 d .
H64 H 0.6214 0.6280 0.6412 0.037 Uiso 1 1 calc R
C65 C 0.6548(6) 0.7264(3) 0.71445(19) 0.0264(9) Uani 1 1 d .
H65 H 0.6772 0.7685 0.6975 0.032 Uiso 1 1 calc R
C66 C 0.5467(7) 0.5316(3) 0.7907(2) 0.0323(10) Uani 1 1 d .
S5 S 0.91571(16) 0.01363(7) 0.70720(4) 0.0253(2) Uani 1 1 d .
S6 S 0.97025(16) -0.07264(7) 0.62931(4) 0.0254(2) Uani 1 1 d .
F30 F 0.8307(5) 0.41899(17) 0.61939(12) 0.0370(7) Uani 1 1 d .
F31 F 0.7313(5) 0.36541(18) 0.68336(13) 0.0441(8) Uani 1 1 d .
F32 F 1.0308(5) 0.40228(18) 0.68007(13) 0.0440(8) Uani 1 1 d .
N5 N 0.8991(5) 0.0895(2) 0.68110(15) 0.0239(7) Uani 1 1 d .
N6 N 0.9585(5) -0.0066(2) 0.59339(15) 0.0241(7) Uani 1 1 d .
C3 C 0.9239(6) 0.0688(3) 0.62478(17) 0.0222(8) Uani 1 1 d .
C30 C 0.9069(6) 0.1348(3) 0.59755(17) 0.0211(8) Uani 1 1 d .
C31 C 0.8931(6) 0.2165(3) 0.63231(18) 0.0237(8) Uani 1 1 d .
H31 H 0.8947 0.2291 0.6718 0.028 Uiso 1 1 calc R
C32 C 0.8770(6) 0.2788(3) 0.60780(18) 0.0236(8) Uani 1 1 d .
C33 C 0.8762(6) 0.2614(3) 0.54901(18) 0.0251(9) Uani 1 1 d .
H33 H 0.8677 0.3038 0.5329 0.030 Uiso 1 1 calc R
C34 C 0.8884(7) 0.1798(3) 0.51466(18) 0.0258(9) Uani 1 1 d .
H34 H 0.8862 0.1673 0.4752 0.031 Uiso 1 1 calc R
C35 C 0.9039(6) 0.1167(3) 0.53828(17) 0.0225(8) Uani 1 1 d .
H35 H 0.9122 0.0623 0.5148 0.027 Uiso 1 1 calc R
C36 C 0.8670(7) 0.3656(3) 0.64654(19) 0.0282(9) Uani 1 1 d .

loop_
_atom_site_aniso_label
_atom_site_aniso_U_11
_atom_site_aniso_U_22
_atom_site_aniso_U_33
_atom_site_aniso_U_23
_atom_site_aniso_U_13
_atom_site_aniso_U_12
S1 0.0325(6) 0.0260(5) 0.0183(5) 0.0066(4) -0.0004(4) 0.0056(4)
S2 0.0318(6) 0.0252(5) 0.0200(5) 0.0085(4) 0.0033(4) 0.0092(4)
F10 0.061(2) 0.0299(14) 0.0380(15) 0.0192(12) 0.0063(14) 0.0058(14)
F11 0.0429(17) 0.0243(13) 0.0411(16) 0.0063(12) -0.0124(13) 0.0016(12)
F12 0.0354(16) 0.0263(14) 0.0529(18) 0.0068(13) 0.0061(13) 0.0119(12)
N1 0.034(2) 0.0234(17) 0.0202(17) 0.0080(14) 0.0010(15) 0.0052(15)
N2 0.030(2) 0.0238(17) 0.0200(16) 0.0086(14) 0.0031(14) 0.0078(15)
C1 0.023(2) 0.027(2) 0.0214(19) 0.0070(16) 0.0039(16) 0.0096(17)
C10 0.018(2) 0.025(2) 0.0215(19) 0.0091(16) 0.0028(15) 0.0060(16)
C11 0.025(2) 0.028(2) 0.0185(19) 0.0048(16) 0.0020(16) 0.0042(17)
C12 0.020(2) 0.025(2) 0.025(2) 0.0092(16) 0.0021(16) 0.0068(16)
C13 0.028(2) 0.028(2) 0.022(2) 0.0095(17) 0.0020(17) 0.0085(18)
C14 0.027(2) 0.027(2) 0.0185(19) 0.0061(16) 0.0026(16) 0.0076(17)
C15 0.023(2) 0.0220(19) 0.026(2) 0.0088(16) 0.0036(16) 0.0057(16)
C16 0.027(2) 0.028(2) 0.027(2) 0.0100(18) -0.0002(17) 0.0064(18)
S9 0.0330(6) 0.0218(5) 0.0232(5) 0.0090(4) 0.0043(4) 0.0067(4)
S10 0.0339(6) 0.0229(5) 0.0208(5) 0.0060(4) -0.0010(4) 0.0074(4)
F50 0.258(7) 0.052(2) 0.0228(16) 0.0166(16) 0.014(3) 0.070(3)
F51 0.052(2) 0.146(4) 0.0328(18) 0.020(2) 0.0186(17) 0.007(3)
F52 0.079(3) 0.061(2) 0.0261(15) 0.0089(15) -0.0087(16) -0.0150(19)
N9 0.031(2) 0.0232(17) 0.0220(17) 0.0076(14) 0.0036(15) 0.0090(15)
N10 0.031(2) 0.0254(18) 0.0221(17) 0.0074(14) 0.0012(15) 0.0102(15)
C5 0.019(2) 0.028(2) 0.0225(19) 0.0103(16) 0.0053(16) 0.0102(16)
C50 0.021(2) 0.025(2) 0.024(2) 0.0085(16) 0.0050(16) 0.0087(16)
C51 0.025(2) 0.023(2) 0.025(2) 0.0117(16) 0.0035(16) 0.0071(17)
C52 0.025(2) 0.027(2) 0.026(2) 0.0095(17) 0.0046(17) 0.0091(17)
C53 0.028(2) 0.023(2) 0.027(2) 0.0073(17) 0.0026(18) 0.0063(17)
C54 0.030(2) 0.027(2) 0.032(2) 0.0128(18) 0.0057(19) 0.0082(18)
C55 0.025(2) 0.030(2) 0.024(2) 0.0119(17) 0.0030(17) 0.0067(18)
C56 0.044(3) 0.027(2) 0.028(2) 0.0093(18) 0.007(2) 0.005(2)
S7 0.0304(6) 0.0273(5) 0.0216(5) 0.0110(4) 0.0039(4) 0.0062(4)
S8 0.0302(6) 0.0264(5) 0.0224(5) 0.0095(4) 0.0029(4) 0.0092(4)
F00S 0.078(3) 0.045(2) 0.117(4) 0.041(2) 0.060(3) 0.035(2)
F40 0.079(3) 0.0342(16) 0.0353(16) 0.0140(13) -0.0021(16) 0.0170(16)
F41 0.075(3) 0.0325(16) 0.071(2) 0.0190(16) -0.040(2) -0.0088(16)
N7 0.033(2) 0.0243(18) 0.0213(17) 0.0080(14) 0.0017(15) 0.0047(15)
N8 0.029(2) 0.0251(18) 0.0232(17) 0.0088(14) 0.0018(15) 0.0071(15)
C4 0.021(2) 0.026(2) 0.027(2) 0.0114(17) -0.0013(16) 0.0017(16)
C40 0.022(2) 0.028(2) 0.025(2) 0.0099(17) 0.0012(16) 0.0040(17)
C41 0.028(2) 0.027(2) 0.023(2) 0.0085(17) -0.0003(17) 0.0051(18)
C42 0.023(2) 0.028(2) 0.027(2) 0.0094(17) 0.0025(17) 0.0054(17)
C43 0.026(2) 0.031(2) 0.023(2) 0.0057(17) 0.0044(17) 0.0056(18)
C44 0.033(2) 0.038(2) 0.019(2) 0.0114(18) 0.0037(17) 0.009(2)
C45 0.024(2) 0.024(2) 0.029(2) 0.0094(17) -0.0017(17) 0.0053(17)
C46 0.036(3) 0.028(2) 0.029(2) 0.0067(18) 0.0013(19) 0.007(2)
S3 0.0302(6) 0.0293(5) 0.0176(4) 0.0069(4) 0.0038(4) 0.0083(4)
S4 0.0300(6) 0.0261(5) 0.0212(5) 0.0100(4) 0.0022(4) 0.0045(4)
F20 0.062(2) 0.0404(16) 0.0237(13) 0.0086(12) 0.0089(13) 0.0238(15)
F21 0.062(2) 0.0458(17) 0.0260(14) 0.0194(13) 0.0096(13) 0.0058(15)
F22 0.0281(16) 0.072(2) 0.0315(15) -0.0051(15) -0.0027(12) 0.0064(15)
N3 0.028(2) 0.0273(18) 0.0229(17) 0.0055(14) 0.0022(15) 0.0071(15)
N4 0.031(2) 0.0236(17) 0.0210(17) 0.0088(14) 0.0032(15) 0.0043(15)
C20 0.018(2) 0.025(2) 0.0235(19) 0.0084(16) 0.0048(16) 0.0047(16)
C21 0.017(2) 0.025(2) 0.025(2) 0.0084(16) 0.0013(16) 0.0024(16)
C22 0.021(2) 0.028(2) 0.024(2) 0.0083(17) 0.0042(16) 0.0038(17)
C23 0.020(2) 0.032(2) 0.023(2) 0.0102(17) 0.0008(16) 0.0037(17)
C24 0.021(2) 0.034(2) 0.031(2) 0.0164(19) 0.0010(17) 0.0058(18)
C25 0.024(2) 0.023(2) 0.035(2) 0.0107(18) 0.0027(18) 0.0036(17)
C26 0.024(2) 0.025(2) 0.025(2) 0.0047(17) -0.0011(17) 0.0049(17)
C027 0.026(2) 0.034(2) 0.024(2) 0.0105(18) 0.0013(17) 0.0065(18)
S11 0.0362(6) 0.0231(5) 0.0206(5) 0.0077(4) 0.0064(4) 0.0074(4)
S12 0.0335(6) 0.0253(5) 0.0253(5) 0.0116(4) 0.0036(4) 0.0095(4)
F60 0.073(2) 0.0322(15) 0.0421(17) 0.0173(13) 0.0261(16) 0.0126(15)
F61 0.0502(19) 0.0415(16) 0.0447(17) 0.0210(14) 0.0059(14) 0.0227(14)
F62 0.060(2) 0.0386(17) 0.070(2) 0.0291(17) -0.0230(18) -0.0168(16)
N11 0.032(2) 0.0219(17) 0.0209(17) 0.0095(14) 0.0052(14) 0.0045(15)
N12 0.032(2) 0.0267(18) 0.0229(17) 0.0103(15) 0.0039(15) 0.0084(16)
C6 0.022(2) 0.026(2) 0.025(2) 0.0104(17) 0.0044(16) 0.0066(17)
C60 0.023(2) 0.026(2) 0.025(2) 0.0083(17) 0.0030(16) 0.0084(17)
C61 0.021(2) 0.028(2) 0.0190(19) 0.0069(16) 0.0009(15) 0.0078(17)
C62 0.018(2) 0.026(2) 0.029(2) 0.0084(17) -0.0005(16) 0.0068(16)
C63 0.033(3) 0.028(2) 0.028(2) 0.0019(18) -0.0017(19) 0.0065(19)
C64 0.033(3) 0.036(2) 0.024(2) 0.0067(18) 0.0013(18) 0.009(2)
C65 0.027(2) 0.030(2) 0.025(2) 0.0128(18) 0.0007(17) 0.0055(18)
C66 0.032(3) 0.027(2) 0.035(2) 0.0073(19) -0.004(2) 0.0035(19)
S5 0.0339(6) 0.0252(5) 0.0187(5) 0.0092(4) -0.0007(4) 0.0067(4)
S6 0.0297(6) 0.0253(5) 0.0237(5) 0.0093(4) 0.0022(4) 0.0096(4)
F30 0.0515(18) 0.0266(13) 0.0373(15) 0.0134(12) 0.0013(13) 0.0140(13)
F31 0.062(2) 0.0313(15) 0.0375(16) 0.0054(12) 0.0236(15) 0.0124(14)
F32 0.0479(19) 0.0294(14) 0.0452(17) 0.0017(13) -0.0183(14) 0.0044(13)
N5 0.029(2) 0.0255(18) 0.0187(16) 0.0077(14) 0.0022(14) 0.0082(15)
N6 0.0264(19) 0.0272(18) 0.0214(17) 0.0089(14) 0.0018(14) 0.0102(15)
C3 0.023(2) 0.025(2) 0.0183(18) 0.0057(16) 0.0004(16) 0.0049(16)
C30 0.020(2) 0.025(2) 0.0218(19) 0.0103(16) 0.0027(15) 0.0079(16)
C31 0.028(2) 0.025(2) 0.0186(19) 0.0070(16) 0.0018(16) 0.0054(17)
C32 0.021(2) 0.024(2) 0.027(2) 0.0103(17) 0.0039(17) 0.0035(16)
C33 0.023(2) 0.028(2) 0.026(2) 0.0115(17) 0.0016(17) 0.0043(17)
C34 0.029(2) 0.032(2) 0.0191(19) 0.0101(17) 0.0046(17) 0.0068(18)
C35 0.022(2) 0.026(2) 0.0198(19) 0.0061(16) 0.0018(16) 0.0079(16)
C36 0.032(2) 0.027(2) 0.027(2) 0.0107(18) 0.0010(18) 0.0074(19)

loop_
_atom_type_symbol
_atom_type_description
_atom_type_scat_dispersion_real
_atom_type_scat_dispersion_imag
_atom_type_scat_source
C C 0.0181 0.0091 'International Tables Vol C Tables 4.2.6.8 and 6.1.1.4'
H H 0.0000 0.0000 'International Tables Vol C Tables 4.2.6.8 and 6.1.1.4'
F F 0.0727 0.0534 'International Tables Vol C Tables 4.2.6.8 and 6.1.1.4'
N N 0.0311 0.0180 'International Tables Vol C Tables 4.2.6.8 and 6.1.1.4'
S S 0.3331 0.5567 'International Tables Vol C Tables 4.2.6.8 and 6.1.1.4'

loop_
_exptl_crystal_face_index_h
_exptl_crystal_face_index_k
_exptl_crystal_face_index_l
_exptl_crystal_face_perp_dist
0 1 1 0.0581
0 -1 -1 0.0841
-1 1 0 0.1015
1 -1 0 0.1015
2 -2 -5 0.1029
1 1 5 0.0870
0 1 -1 0.0313
0 -1 1 0.0313

loop_
_geom_angle_atom_site_label_1
_geom_angle_atom_site_label_2
_geom_angle_atom_site_label_3
_geom_angle
N1 S1 S2 94.05(14)
N2 S2 S1 94.62(14)
C1 N1 S1 115.4(3)
C1 N2 S2 113.0(3)
N1 C1 N2 122.9(4)
N1 C1 C10 117.7(4)
N2 C1 C10 119.4(4)
C11 C10 C1 118.7(4)
C15 C10 C1 122.2(4)
C15 C10 C11 119.1(4)
C10 C11 H11 120.0
C12 C11 C10 120.1(4)
C12 C11 H11 120.0
C11 C12 C13 121.0(4)
C11 C12 C16 118.2(4)
C13 C12 C16 120.8(4)
C12 C13 H13 120.5
C12 C13 C14 119.0(4)
C14 C13 H13 120.5
C13 C14 H14 120.0
C15 C14 C13 120.1(4)
C15 C14 H14 120.0
C10 C15 C14 120.8(4)
C10 C15 H15 119.6
C14 C15 H15 119.6
F10 C16 F11 106.3(4)
F10 C16 C12 113.2(4)
F11 C16 C12 111.5(4)
F12 C16 F10 106.8(4)
F12 C16 F11 106.1(4)
F12 C16 C12 112.4(4)
N9 S9 S10 94.45(14)
N10 S10 S9 94.70(14)
C5 N9 S9 114.4(3)
C5 N10 S10 113.5(3)
N9 C5 N10 122.9(4)
N9 C5 C50 117.7(4)
N10 C5 C50 119.4(4)
C51 C50 C5 120.1(4)
C51 C50 C55 119.6(4)
C55 C50 C5 120.2(4)
C50 C51 H51 120.2
C52 C51 C50 119.7(4)
C52 C51 H51 120.2
C51 C52 C53 120.6(4)
C51 C52 C56 120.4(4)
C53 C52 C56 119.1(4)
C52 C53 H53 120.1
C54 C53 C52 119.9(4)
C54 C53 H53 120.1
C53 C54 H54 120.0
C53 C54 C55 120.0(4)
C55 C54 H54 120.0
C50 C55 H55 119.9
C54 C55 C50 120.2(4)
C54 C55 H55 119.9
F50 C56 F51 106.3(5)
F50 C56 F52 108.5(5)
F50 C56 C52 113.4(4)
F51 C56 C52 112.0(4)
F52 C56 F51 103.2(4)
F52 C56 C52 112.7(4)
N7 S7 S8 94.55(14)
N8 S8 S7 94.25(14)
C4 N7 S7 114.0(3)
C4 N8 S8 114.9(3)
N7 C4 C40 118.0(4)
N8 C4 N7 122.3(4)
N8 C4 C40 119.8(4)
C41 C40 C4 120.4(4)
C41 C40 C45 119.8(4)
C45 C40 C4 119.8(4)
C40 C41 H41 120.1
C40 C41 C42 119.8(4)
C42 C41 H41 120.1
C41 C42 C43 120.5(4)
C41 C42 C46 120.5(4)
C43 C42 C46 119.0(4)
C42 C43 H43 120.3
C44 C43 C42 119.4(4)
C44 C43 H43 120.3
C43 C44 H44 119.7
C45 C44 C43 120.5(4)
C45 C44 H44 119.7
C40 C45 H45 120.1
C44 C45 C40 119.8(4)
C44 C45 H45 120.1
F00S C46 C42 112.9(4)
F40 C46 F00S 105.5(4)
F40 C46 F41 105.5(4)
F40 C46 C42 113.7(4)
F41 C46 F00S 106.5(4)
F41 C46 C42 112.1(4)
N3 S3 S4 94.36(14)
N4 S4 S3 94.47(14)
C20 N3 S3 114.6(3)
C20 N4 S4 114.0(3)
N3 C20 N4 122.5(4)
N3 C20 C21 118.4(4)
N4 C20 C21 119.0(4)
C22 C21 C20 119.5(4)
C22 C21 C26 120.1(4)
C26 C21 C20 120.4(4)
C21 C22 H22 120.0
C23 C22 C21 120.1(4)
C23 C22 H22 120.0
C22 C23 C24 120.3(4)
C22 C23 C027 120.3(4)
C24 C23 C027 119.4(4)
C23 C24 H24 120.3
C25 C24 C23 119.5(4)
C25 C24 H24 120.3
C24 C25 H25 119.9
C26 C25 C24 120.2(4)
C26 C25 H25 119.9
C21 C26 H26 120.1
C25 C26 C21 119.8(4)
C25 C26 H26 120.1
F20 C027 C23 112.5(4)
F21 C027 F20 106.0(4)
F21 C027 F22 106.6(4)
F21 C027 C23 113.8(4)
F22 C027 F20 104.5(4)
F22 C027 C23 112.7(4)
N11 S11 S12 94.72(13)
N12 S12 S11 94.48(14)
C6 N11 S11 114.1(3)
C6 N12 S12 114.2(3)
N11 C6 C60 118.5(4)
N12 C6 N11 122.5(4)
N12 C6 C60 119.0(4)
C61 C60 C6 120.2(4)
C61 C60 C65 119.1(4)
C65 C60 C6 120.7(4)
C60 C61 H61 119.9
C62 C61 C60 120.2(4)
C62 C61 H61 119.9
C61 C62 C63 120.1(4)
C61 C62 C66 119.9(4)
C63 C62 C66 119.9(4)
C62 C63 H63 120.1
C64 C63 C62 119.8(4)
C64 C63 H63 120.1
C63 C64 H64 119.6
C63 C64 C65 120.8(4)
C65 C64 H64 119.6
C60 C65 H65 120.0
C64 C65 C60 120.0(4)
C64 C65 H65 120.0
F60 C66 F62 106.5(4)
F60 C66 C62 113.3(4)
F61 C66 F60 106.2(4)
F61 C66 F62 106.0(4)
F61 C66 C62 112.7(4)
F62 C66 C62 111.7(4)
N5 S5 S6 94.79(13)
N6 S6 S5 94.09(14)
C3 N5 S5 113.8(3)
C3 N6 S6 114.0(3)
N5 C3 C30 116.9(4)
N6 C3 N5 123.3(4)
N6 C3 C30 119.8(4)
C31 C30 C3 118.8(4)
C31 C30 C35 119.5(4)
C35 C30 C3 121.7(4)
C30 C31 H31 120.1
C32 C31 C30 119.8(4)
C32 C31 H31 120.1
C31 C32 C33 121.0(4)
C31 C32 C36 118.0(4)
C33 C32 C36 121.0(4)
C32 C33 H33 120.6
C32 C33 C34 118.9(4)
C34 C33 H33 120.6
C33 C34 H34 119.5
C35 C34 C33 121.0(4)
C35 C34 H34 119.5
C30 C35 H35 120.0
C34 C35 C30 119.9(4)
C34 C35 H35 120.0
F30 C36 F31 106.4(4)
F30 C36 F32 106.3(4)
F30 C36 C32 114.0(4)
F31 C36 F32 105.0(4)
F31 C36 C32 112.2(4)
F32 C36 C32 112.4(4)

loop_
_geom_bond_atom_site_label_1
_geom_bond_atom_site_label_2
_geom_bond_distance
S1 S2 2.0918(15)
S1 N1 1.621(4)
S2 N2 1.650(4)
F10 C16 1.336(5)
F11 C16 1.345(5)
F12 C16 1.334(5)
N1 C1 1.322(5)
N2 C1 1.341(5)
C1 C10 1.488(6)
C10 C11 1.392(6)
C10 C15 1.390(6)
C11 H11 0.9300
C11 C12 1.387(6)
C12 C13 1.388(6)
C12 C16 1.504(6)
C13 H13 0.9300
C13 C14 1.395(6)
C14 H14 0.9300
C14 C15 1.390(6)
C15 H15 0.9300
S9 S10 2.0870(14)
S9 N9 1.633(4)
S10 N10 1.642(4)
F50 C56 1.301(6)
F51 C56 1.337(7)
F52 C56 1.318(6)
N9 C5 1.332(5)
N10 C5 1.341(5)
C5 C50 1.482(6)
C50 C51 1.391(6)
C50 C55 1.401(6)
C51 H51 0.9300
C51 C52 1.389(6)
C52 C53 1.393(6)
C52 C56 1.493(6)
C53 H53 0.9300
C53 C54 1.384(6)
C54 H54 0.9300
C54 C55 1.388(6)
C55 H55 0.9300
S7 S8 2.0977(14)
S7 N7 1.626(4)
S8 N8 1.629(4)
F00S C46 1.330(6)
F40 C46 1.327(6)
F41 C46 1.328(6)
N7 C4 1.356(5)
N8 C4 1.324(6)
C4 C40 1.480(6)
C40 C41 1.383(6)
C40 C45 1.405(6)
C41 H41 0.9300
C41 C42 1.388(6)
C42 C43 1.395(6)
C42 C46 1.499(6)
C43 H43 0.9300
C43 C44 1.384(7)
C44 H44 0.9300
C44 C45 1.383(6)
C45 H45 0.9300
S3 S4 2.0933(15)
S3 N3 1.625(4)
S4 N4 1.634(4)
F20 C027 1.348(5)
F21 C027 1.332(5)
F22 C027 1.341(6)
N3 C20 1.335(6)
N4 C20 1.340(5)
C20 C21 1.482(6)
C21 C22 1.386(6)
C21 C26 1.394(6)
C22 H22 0.9300
C22 C23 1.377(6)
C23 C24 1.399(6)
C23 C027 1.485(6)
C24 H24 0.9300
C24 C25 1.389(6)
C25 H25 0.9300
C25 C26 1.387(6)
C26 H26 0.9300
S11 S12 2.0855(15)
S11 N11 1.631(4)
S12 N12 1.635(4)
F60 C66 1.337(6)
F61 C66 1.336(6)
F62 C66 1.345(6)
N11 C6 1.343(5)
N12 C6 1.335(5)
C6 C60 1.483(6)
C60 C61 1.394(6)
C60 C65 1.402(6)
C61 H61 0.9300
C61 C62 1.388(6)
C62 C63 1.392(6)
C62 C66 1.491(6)
C63 H63 0.9300
C63 C64 1.377(7)
C64 H64 0.9300
C64 C65 1.382(7)
C65 H65 0.9300
S5 S6 2.1017(15)
S5 N5 1.623(4)
S6 N6 1.640(4)
F30 C36 1.332(5)
F31 C36 1.348(6)
F32 C36 1.354(6)
N5 C3 1.348(5)
N6 C3 1.328(5)
C3 C30 1.489(6)
C30 C31 1.395(6)
C30 C35 1.398(6)
C31 H31 0.9300
C31 C32 1.387(6)
C32 C33 1.388(6)
C32 C36 1.487(6)
C33 H33 0.9300
C33 C34 1.389(6)
C34 H34 0.9300
C34 C35 1.382(6)
C35 H35 0.9300

loop_
_geom_torsion_atom_site_label_1
_geom_torsion_atom_site_label_2
_geom_torsion_atom_site_label_3
_geom_torsion_atom_site_label_4
_geom_torsion
S1 S2 N2 C1 0.3(3)
S1 N1 C1 N2 0.8(6)
S1 N1 C1 C10 -178.8(3)
S2 S1 N1 C1 -0.4(3)
S2 N2 C1 N1 -0.7(6)
S2 N2 C1 C10 178.8(3)
N1 C1 C10 C11 -3.1(6)
N1 C1 C10 C15 176.4(4)
N2 C1 C10 C11 177.3(4)
N2 C1 C10 C15 -3.2(6)
C1 C10 C11 C12 178.7(4)
C1 C10 C15 C14 -179.1(4)
C10 C11 C12 C13 0.2(7)
C10 C11 C12 C16 -178.7(4)
C11 C10 C15 C14 0.4(6)
C11 C12 C13 C14 0.7(7)
C11 C12 C16 F10 159.1(4)
C11 C12 C16 F11 39.3(6)
C11 C12 C16 F12 -79.7(5)
C12 C13 C14 C15 -1.0(7)
C13 C12 C16 F10 -19.8(6)
C13 C12 C16 F11 -139.6(4)
C13 C12 C16 F12 101.3(5)
C13 C14 C15 C10 0.5(7)
C15 C10 C11 C12 -0.7(6)
C16 C12 C13 C14 179.6(4)
S9 S10 N10 C5 -0.6(3)
S9 N9 C5 N10 -0.7(6)
S9 N9 C5 C50 -179.3(3)
S10 S9 N9 C5 0.2(3)
S10 N10 C5 N9 0.9(6)
S10 N10 C5 C50 179.5(3)
N9 C5 C50 C51 -10.7(6)
N9 C5 C50 C55 167.7(4)
N10 C5 C50 C51 170.6(4)
N10 C5 C50 C55 -11.0(6)
C5 C50 C51 C52 179.0(4)
C5 C50 C55 C54 -179.4(4)
C50 C51 C52 C53 0.3(7)
C50 C51 C52 C56 -179.2(4)
C51 C50 C55 C54 -0.9(7)
C51 C52 C53 C54 -0.8(7)
C51 C52 C56 F50 20.7(7)
C51 C52 C56 F51 -99.6(5)
C51 C52 C56 F52 144.5(5)
C52 C53 C54 C55 0.4(7)
C53 C52 C56 F50 -158.8(5)
C53 C52 C56 F51 81.0(6)
C53 C52 C56 F52 -35.0(7)
C53 C54 C55 C50 0.4(7)
C55 C50 C51 C52 0.6(7)
C56 C52 C53 C54 178.7(4)
S7 S8 N8 C4 0.1(3)
S7 N7 C4 N8 -0.1(6)
S7 N7 C4 C40 -178.9(3)
S8 S7 N7 C4 0.2(3)
S8 N8 C4 N7 -0.1(6)
S8 N8 C4 C40 178.7(3)
N7 C4 C40 C41 -4.8(6)
N7 C4 C40 C45 176.7(4)
N8 C4 C40 C41 176.4(4)
N8 C4 C40 C45 -2.2(6)
C4 C40 C41 C42 -176.6(4)
C4 C40 C45 C44 176.4(4)
C40 C41 C42 C43 -1.2(7)
C40 C41 C42 C46 178.3(4)
C41 C40 C45 C44 -2.1(7)
C41 C42 C43 C44 0.6(7)
C41 C42 C46 F00S 125.5(5)
C41 C42 C46 F40 5.4(7)
C41 C42 C46 F41 -114.2(5)
C42 C43 C44 C45 -0.7(7)
C43 C42 C46 F00S -55.0(6)
C43 C42 C46 F40 -175.1(4)
C43 C42 C46 F41 65.3(6)
C43 C44 C45 C40 1.5(7)
C45 C40 C41 C42 1.9(7)
C46 C42 C43 C44 -178.9(4)
S3 S4 N4 C20 -1.9(3)
S3 N3 C20 N4 1.3(6)
S3 N3 C20 C21 -178.3(3)
S4 S3 N3 C20 -2.1(3)
S4 N4 C20 N3 0.8(6)
S4 N4 C20 C21 -179.6(3)
N3 C20 C21 C22 169.5(4)
N3 C20 C21 C26 -7.9(6)
N4 C20 C21 C22 -10.1(6)
N4 C20 C21 C26 172.5(4)
C20 C21 C22 C23 -177.1(4)
C20 C21 C26 C25 177.6(4)
C21 C22 C23 C24 -0.3(7)
C21 C22 C23 C027 179.0(4)
C22 C21 C26 C25 0.3(7)
C22 C23 C24 C25 -0.3(7)
C22 C23 C027 F20 -20.7(6)
C22 C23 C027 F21 -141.3(4)
C22 C23 C027 F22 97.2(5)
C23 C24 C25 C26 0.9(7)
C24 C23 C027 F20 158.6(4)
C24 C23 C027 F21 38.0(6)
C24 C23 C027 F22 -83.6(5)
C24 C25 C26 C21 -0.9(7)
C26 C21 C22 C23 0.3(7)
C027 C23 C24 C25 -179.6(4)
S11 S12 N12 C6 0.0(3)
S11 N11 C6 N12 1.3(6)
S11 N11 C6 C60 -177.2(3)
S12 S11 N11 C6 -1.0(3)
S12 N12 C6 N11 -0.8(6)
S12 N12 C6 C60 177.8(3)
N11 C6 C60 C61 11.3(6)
N11 C6 C60 C65 -168.1(4)
N12 C6 C60 C61 -167.3(4)
N12 C6 C60 C65 13.3(6)
C6 C60 C61 C62 -179.9(4)
C6 C60 C65 C64 179.0(4)
C60 C61 C62 C63 1.7(7)
C60 C61 C62 C66 179.9(4)
C61 C60 C65 C64 -0.4(7)
C61 C62 C63 C64 -1.9(7)
C61 C62 C66 F60 16.4(6)
C61 C62 C66 F61 -104.2(5)
C61 C62 C66 F62 136.6(5)
C62 C63 C64 C65 1.0(7)
C63 C62 C66 F60 -165.5(4)
C63 C62 C66 F61 74.0(5)
C63 C62 C66 F62 -45.2(6)
C63 C64 C65 C60 0.2(7)
C65 C60 C61 C62 -0.6(6)
C66 C62 C63 C64 179.9(4)
S5 S6 N6 C3 0.5(3)
S5 N5 C3 N6 0.1(6)
S5 N5 C3 C30 178.8(3)
S6 S5 N5 C3 0.2(3)
S6 N6 C3 N5 -0.5(6)
S6 N6 C3 C30 -179.2(3)
N5 C3 C30 C31 8.7(6)
N5 C3 C30 C35 -171.1(4)
N6 C3 C30 C31 -172.5(4)
N6 C3 C30 C35 7.7(6)
C3 C30 C31 C32 -180.0(4)
C3 C30 C35 C34 -179.8(4)
C30 C31 C32 C33 -0.6(7)
C30 C31 C32 C36 -178.7(4)
C31 C30 C35 C34 0.4(7)
C31 C32 C33 C34 1.2(7)
C31 C32 C36 F30 -173.0(4)
C31 C32 C36 F31 -52.0(6)
C31 C32 C36 F32 65.9(5)
C32 C33 C34 C35 -0.9(7)
C33 C32 C36 F30 9.0(6)
C33 C32 C36 F31 129.9(4)
C33 C32 C36 F32 -112.1(5)
C33 C34 C35 C30 0.2(7)
C35 C30 C31 C32 -0.2(7)
C36 C32 C33 C34 179.1(4)

loop_
_exptl_oxdiff_crystal_face_indexfrac_h
_exptl_oxdiff_crystal_face_indexfrac_k
_exptl_oxdiff_crystal_face_indexfrac_l
_exptl_oxdiff_crystal_face_x
_exptl_oxdiff_crystal_face_y
_exptl_oxdiff_crystal_face_z
-0.0004 1.0001 0.9935 -0.0895 -0.0986 0.0151
0.0004 -1.0001 -0.9935 0.0895 0.0986 -0.0151
-0.9997 0.9997 -0.0020 -0.0696 -0.0383 -0.2101
0.9997 -0.9997 0.0020 0.0696 0.0383 0.2101
2.0001 -2.0001 -4.9868 0.1303 0.4037 0.3849
0.9985 1.0010 4.9835 -0.1040 -0.3551 0.2614
-0.0001 0.9999 -1.0028 -0.0931 0.0322 0.0010
0.0001 -0.9999 1.0028 0.0931 -0.0322 -0.0010
